data_7124447
loop_
_publ_author_name
'Cook, Brian J.'
'Johnson, Samantha I.'
'Chambers, Geoffrey M.'
'Kaminsky, Werner'
'Bullock, R. Morris'

_publ_section_title
;
 Triple Hydrogen Atom Abstraction from Mn-NH3 Complexes Results in
 Cyclophosphazenium Cations
;
_journal_name_full 'Chemical Communications'
_journal_paper_doi 10.1039/C9CC06915A
_journal_year 2019
_chemical_formula_moiety 'C24 B F20, C10 H24 N P2, 0.25(H2 O)'
_chemical_formula_sum 'C34 H24.5 B F20 N O0.25 P2'
_chemical_formula_weight 903.79
_space_group_IT_number 2
_space_group_name_Hall '-P 1'
_space_group_name_H-M_alt 'P -1'
_symmetry_cell_setting triclinic
_symmetry_Int_Tables_number 2
_symmetry_space_group_name_Hall '-P 1'
_symmetry_space_group_name_H-M 'P -1'
_atom_sites_solution_hydrogens mixed
_atom_sites_solution_primary direct
_audit_conform_dict_location ftp://ftp.iucr.org/pub/cif_core.dic
_audit_conform_dict_name cif_core.dic
_audit_conform_dict_version 2.4.3
_audit_creation_date 2019-02-27T15:21:31-00:00
_audit_creation_method 'WinGX routine CIF_UPDATE'
_audit_update_record
;
2019-06-28 deposited with the CCDC.	2019-10-21 downloaded from the CCDC.
;
_cell_angle_alpha 69.272(4)
_cell_angle_beta 70.857(4)
_cell_angle_gamma 78.274(4)
_cell_formula_units_Z 2
_cell_length_a 10.9026(7)
_cell_length_b 12.5479(9)
_cell_length_c 15.0949(9)
_cell_measurement_reflns_used 5764
_cell_measurement_temperature 100(2)
_cell_measurement_theta_max 23.87
_cell_measurement_theta_min 2.29
_cell_measurement_wavelength 0.71073
_cell_volume 1815.7(2)
_computing_cell_refinement 'SAINT V8.34A integration software'
_computing_data_collection 'Bruker APEX2 software'
_computing_data_reduction 'SORTAV (Blessing, 1995)'
_computing_molecular_graphics 'ORTEP-3 for Windows (Farrugia, 2012)'
_computing_publication_material 'WinGX publication routines (Farrugia, 2012)'
_computing_structure_refinement 'SHELXL-2014/7 (Sheldrick, 2014)'
_computing_structure_solution 'SHELXS-2013 (Sheldrick, 2008)'
_diffrn_ambient_temperature 100(2)
_diffrn_detector 'APEX-II CCD'
_diffrn_measured_fraction_theta_full 1
_diffrn_measured_fraction_theta_max 0.997
_diffrn_measurement_device '\k-geometry diffractometer'
_diffrn_measurement_device_type 'Bruker APEX-II'
_diffrn_measurement_method '\f or \w oscillation scans'
_diffrn_orient_matrix_UB_11 0.072017
_diffrn_orient_matrix_UB_12 0.03808
_diffrn_orient_matrix_UB_13 0.000209
_diffrn_orient_matrix_UB_21 -0.064507
_diffrn_orient_matrix_UB_22 0.0639
_diffrn_orient_matrix_UB_23 0.016844
_diffrn_orient_matrix_UB_31 -0.013096
_diffrn_orient_matrix_UB_32 -0.042413
_diffrn_orient_matrix_UB_33 0.071824
_diffrn_radiation_monochromator graphite
_diffrn_radiation_probe x-ray
_diffrn_radiation_type MoK\a
_diffrn_radiation_wavelength 0.71073
_diffrn_reflns_av_R_equivalents 0.0743
_diffrn_reflns_av_unetI/netI 0.1061
_diffrn_reflns_Laue_measured_fraction_full 1
_diffrn_reflns_Laue_measured_fraction_max 0.997
_diffrn_reflns_limit_h_max 14
_diffrn_reflns_limit_h_min -14
_diffrn_reflns_limit_k_max 16
_diffrn_reflns_limit_k_min -16
_diffrn_reflns_limit_l_max 20
_diffrn_reflns_limit_l_min -20
_diffrn_reflns_number 17944
_diffrn_reflns_point_group_measured_fraction_full 1
_diffrn_reflns_point_group_measured_fraction_max 0.997
_diffrn_reflns_theta_full 25
_diffrn_reflns_theta_max 28.329
_diffrn_reflns_theta_min 1.502
_diffrn_source 'sealed x-ray tube'
_diffrn_standards_number 0
_exptl_absorpt_coefficient_mu 0.252
_exptl_absorpt_correction_T_max 0.739
_exptl_absorpt_correction_T_min 0.655
_exptl_absorpt_correction_type multi-scan
_exptl_absorpt_process_details
;
SADABS-2012/1 - Bruker AXS area detector scaling and absorption correction
;
_exptl_crystal_colour colourless
_exptl_crystal_density_diffrn 1.653
_exptl_crystal_density_method 'not measured'
_exptl_crystal_description plate
_exptl_crystal_F_000 905
_exptl_crystal_size_max 0.1
_exptl_crystal_size_mid 0.1
_exptl_crystal_size_min 0.03
_refine_diff_density_max 0.642
_refine_diff_density_min -0.477
_refine_diff_density_rms 0.08
_refine_ls_extinction_method none
_refine_ls_goodness_of_fit_ref 1.014
_refine_ls_hydrogen_treatment constr
_refine_ls_matrix_type full
_refine_ls_number_constraints 0
_refine_ls_number_parameters 538
_refine_ls_number_reflns 9042
_refine_ls_number_restraints 3
_refine_ls_restrained_S_all 1.014
_refine_ls_R_factor_all 0.1091
_refine_ls_R_factor_gt 0.0498
_refine_ls_shift/su_max 0.001
_refine_ls_shift/su_mean 0
_refine_ls_structure_factor_coef Fsqd
_refine_ls_weighting_details 'w=1/[\s^2^(Fo^2^)+(0.0439P)^2^+0.1368P] where P=(Fo^2^+2Fc^2^)/3'
_refine_ls_weighting_scheme calc
_refine_ls_wR_factor_gt 0.1035
_refine_ls_wR_factor_ref 0.1264
_reflns_Friedel_coverage 0
_reflns_number_gt 5302
_reflns_number_total 9042
_reflns_threshold_expression 'I > 2\s(I)'
_cod_data_source_file c9cc06915a3.cif
_cod_data_source_block shelx_CCDC4
_cod_original_formula_sum 'C34 H24.50 B F20 N O0.25 P2'
_cod_database_code 7124447
_shelx_estimated_absorpt_t_min 0.975
_shelx_estimated_absorpt_t_max 0.992

loop_
_symmetry_equiv_pos_as_xyz
'x, y, z'
'-x, -y, -z'

loop_
_atom_site_label
_atom_site_type_symbol
_atom_site_fract_x
_atom_site_fract_y
_atom_site_fract_z
_atom_site_U_iso_or_equiv
_atom_site_adp_type
_atom_site_occupancy
_atom_site_site_symmetry_order
_atom_site_calc_flag
_atom_site_refinement_flags_posn
_atom_site_refinement_flags_adp
_atom_site_refinement_flags_occupancy
_atom_site_disorder_assembly
_atom_site_disorder_group
C1 C 0.3866(7) 0.7009(5) 0.2706(6) 0.0469(18) Uani 0.75 1 d D . P A 1
H1A H 0.4546 0.7123 0.2065 0.056 Uiso 0.75 1 calc R U P A 1
H1B H 0.3468 0.7773 0.2762 0.056 Uiso 0.75 1 calc R U P A 1
C2 C 0.4500(7) 0.6388(13) 0.3536(4) 0.078(2) Uani 0.75 1 d D . P A 1
H2A H 0.5162 0.6841 0.3495 0.117 Uiso 0.75 1 calc R U P A 1
H2B H 0.3834 0.6287 0.4173 0.117 Uiso 0.75 1 calc R U P A 1
H2C H 0.4912 0.5637 0.3475 0.117 Uiso 0.75 1 calc R U P A 1
P1 P 0.26088(7) 0.62177(7) 0.27280(5) 0.02517(19) Uani 1 1 d D . . . .
C1B C 0.404(2) 0.666(2) 0.279(2) 0.0469(18) Uani 0.25 1 d D . P A 2
H1B1 H 0.4816 0.6279 0.2408 0.056 Uiso 0.25 1 calc R U P A 2
H1B2 H 0.4049 0.7491 0.2454 0.056 Uiso 0.25 1 calc R U P A 2
C2B C 0.422(2) 0.642(5) 0.3803(17) 0.078(2) Uani 0.25 1 d D . P A 2
H2B1 H 0.5029 0.6695 0.3732 0.117 Uiso 0.25 1 calc R U P A 2
H2B2 H 0.3479 0.6807 0.4189 0.117 Uiso 0.25 1 calc R U P A 2
H2B3 H 0.4249 0.5589 0.4143 0.117 Uiso 0.25 1 calc R U P A 2
C3 C 0.3265(4) 0.4929(3) 0.2432(2) 0.0515(11) Uani 1 1 d . . . . .
H3A H 0.3775 0.4452 0.2896 0.062 Uiso 1 1 calc R U . . .
H3B H 0.2534 0.4501 0.2537 0.062 Uiso 1 1 calc R U . . .
C4 C 0.4141(3) 0.5095(3) 0.1376(2) 0.0470(10) Uani 1 1 d . . . . .
H4A H 0.446 0.4346 0.1276 0.07 Uiso 1 1 calc R U . . .
H4B H 0.3641 0.5546 0.0909 0.07 Uiso 1 1 calc R U . . .
H4C H 0.4885 0.5498 0.1268 0.07 Uiso 1 1 calc R U . . .
C5 C 0.1810(3) 0.7173(2) 0.18148(19) 0.0259(7) Uani 1 1 d . . . . .
H5A H 0.2391 0.7753 0.1323 0.031 Uiso 1 1 calc R U . . .
H5B H 0.1583 0.6737 0.1467 0.031 Uiso 1 1 calc R U . . .
C6 C 0.0572(3) 0.7752(2) 0.23741(17) 0.0217(6) Uani 1 1 d . . . . .
H6A H -0.0153 0.7833 0.2089 0.026 Uiso 1 1 calc R U . . .
H6B H 0.0726 0.8524 0.2326 0.026 Uiso 1 1 calc R U . . .
C7 C -0.1228(3) 0.6104(2) 0.3947(2) 0.0256(7) Uani 1 1 d . . . . .
H7A H -0.1433 0.5627 0.4649 0.031 Uiso 1 1 calc R U . . .
H7B H -0.1989 0.6671 0.3857 0.031 Uiso 1 1 calc R U . . .
C8 C -0.1017(4) 0.5341(3) 0.3308(2) 0.0430(9) Uani 1 1 d . . . . .
H8A H -0.1804 0.4958 0.3494 0.064 Uiso 1 1 calc R U . . .
H8B H -0.0833 0.5809 0.2613 0.064 Uiso 1 1 calc R U . . .
H8C H -0.0277 0.4765 0.3406 0.064 Uiso 1 1 calc R U . . .
C9 C -0.0301(3) 0.7692(2) 0.44879(18) 0.0219(6) Uani 1 1 d . . . . .
H9A H -0.1072 0.823 0.4364 0.026 Uiso 1 1 calc R U . . .
H9B H -0.0562 0.7178 0.5175 0.026 Uiso 1 1 calc R U . . .
C10 C 0.0771(3) 0.8377(3) 0.4389(2) 0.0369(8) Uani 1 1 d . . . . .
H10A H 0.0449 0.8814 0.4859 0.055 Uiso 1 1 calc R U . . .
H10B H 0.1532 0.7852 0.4529 0.055 Uiso 1 1 calc R U . . .
H10C H 0.1022 0.8905 0.3716 0.055 Uiso 1 1 calc R U . . .
C11 C 0.1989(2) 0.6678(2) 0.84916(16) 0.0131(5) Uani 1 1 d . . . . .
C12 C 0.2503(2) 0.5768(2) 0.81301(17) 0.0155(6) Uani 1 1 d . . . . .
C13 C 0.2475(3) 0.4623(2) 0.87078(19) 0.0195(6) Uani 1 1 d . . . . .
C14 C 0.1909(3) 0.4354(2) 0.97087(19) 0.0216(6) Uani 1 1 d . . . . .
C15 C 0.1353(3) 0.5221(2) 1.01113(18) 0.0193(6) Uani 1 1 d . . . . .
C16 C 0.1379(2) 0.6343(2) 0.95047(18) 0.0164(6) Uani 1 1 d . . . . .
C17 C 0.2476(2) 0.8829(2) 0.83043(16) 0.0136(5) Uani 1 1 d . . . . .
C18 C 0.3218(2) 0.8445(2) 0.89721(17) 0.0158(6) Uani 1 1 d . . . . .
C19 C 0.3754(2) 0.9155(2) 0.92359(17) 0.0182(6) Uani 1 1 d . . . . .
C20 C 0.3577(3) 1.0320(2) 0.88309(18) 0.0192(6) Uani 1 1 d . . . . .
C21 C 0.2859(3) 1.0754(2) 0.81543(18) 0.0177(6) Uani 1 1 d . . . . .
C22 C 0.2354(2) 1.0019(2) 0.79073(17) 0.0152(6) Uani 1 1 d . . . . .
C23 C 0.0372(2) 0.8387(2) 0.78854(16) 0.0136(5) Uani 1 1 d . . . . .
C24 C -0.0547(3) 0.9054(2) 0.84040(17) 0.0151(6) Uani 1 1 d . . . . .
C25 C -0.1847(3) 0.9276(2) 0.83980(17) 0.0175(6) Uani 1 1 d . . . . .
C26 C -0.2292(2) 0.8792(2) 0.78925(17) 0.0178(6) Uani 1 1 d . . . . .
C27 C -0.1432(3) 0.8092(2) 0.73934(17) 0.0179(6) Uani 1 1 d . . . . .
C28 C -0.0149(3) 0.7909(2) 0.74019(17) 0.0162(6) Uani 1 1 d . . . . .
C29 C 0.2915(2) 0.8334(2) 0.67189(17) 0.0135(5) Uani 1 1 d . . . . .
C30 C 0.2603(3) 0.9011(2) 0.58570(17) 0.0160(6) Uani 1 1 d . . . . .
C31 C 0.3490(3) 0.9240(2) 0.49257(17) 0.0219(6) Uani 1 1 d . . . . .
C32 C 0.4763(3) 0.8793(2) 0.48285(18) 0.0246(7) Uani 1 1 d . . . . .
C33 C 0.5146(3) 0.8140(2) 0.56650(19) 0.0223(6) Uani 1 1 d . . . . .
C34 C 0.4230(3) 0.7943(2) 0.65676(17) 0.0167(6) Uani 1 1 d . . . . .
B1 B 0.1925(3) 0.8055(2) 0.78575(19) 0.0136(6) Uani 1 1 d . . . . .
F1 F 0.31129(14) 0.59321(12) 0.71531(10) 0.0202(3) Uani 1 1 d . . . . .
F2 F 0.30094(16) 0.37818(13) 0.82981(11) 0.0285(4) Uani 1 1 d . . . . .
F3 F 0.18872(16) 0.32504(13) 1.02764(11) 0.0334(4) Uani 1 1 d . . . . .
F4 F 0.07838(16) 0.49684(14) 1.10955(10) 0.0286(4) Uani 1 1 d . . . . .
F5 F 0.07898(14) 0.71501(12) 0.99515(10) 0.0212(4) Uani 1 1 d . . . . .
F6 F 0.34997(14) 0.73064(12) 0.93992(10) 0.0208(4) Uani 1 1 d . . . . .
F7 F 0.44650(15) 0.86987(14) 0.98902(10) 0.0261(4) Uani 1 1 d . . . . .
F8 F 0.41035(16) 1.10303(14) 0.90580(11) 0.0305(4) Uani 1 1 d . . . . .
F9 F 0.26828(16) 1.19003(12) 0.77276(11) 0.0251(4) Uani 1 1 d . . . . .
F10 F 0.16978(14) 1.05076(12) 0.72103(10) 0.0165(3) Uani 1 1 d . . . . .
F11 F -0.02254(14) 0.95412(12) 0.89562(10) 0.0187(3) Uani 1 1 d . . . . .
F12 F -0.26753(14) 0.99753(13) 0.88854(10) 0.0251(4) Uani 1 1 d . . . . .
F13 F -0.35569(14) 0.89766(14) 0.79062(10) 0.0278(4) Uani 1 1 d . . . . .
F14 F -0.18530(15) 0.75893(14) 0.69044(11) 0.0266(4) Uani 1 1 d . . . . .
F15 F 0.06443(14) 0.72183(12) 0.68857(10) 0.0195(3) Uani 1 1 d . . . . .
F16 F 0.13790(14) 0.95174(12) 0.58692(10) 0.0201(4) Uani 1 1 d . . . . .
F17 F 0.31062(17) 0.99002(14) 0.41256(10) 0.0340(4) Uani 1 1 d . . . . .
F18 F 0.56382(17) 0.89982(16) 0.39348(11) 0.0406(5) Uani 1 1 d . . . . .
F19 F 0.63999(16) 0.77037(15) 0.55800(12) 0.0349(4) Uani 1 1 d . . . . .
F20 F 0.46737(14) 0.73027(12) 0.73602(10) 0.0216(4) Uani 1 1 d . . . . .
P2 P 0.01622(7) 0.68481(6) 0.36650(5) 0.01802(17) Uani 1 1 d . . . . .
N1 N 0.1481(2) 0.60003(19) 0.37538(15) 0.0214(5) Uani 1 1 d . . . . .
O1 O 0.5428(8) 0.5957(7) 0.5049(6) 0.042(2) Uani 0.25 1 d . . P . .
H1P H 0.4845 0.5841 0.557 0.063 Uiso 0.25 1 d R U P . .
H1O H 0.5704 0.6533 0.4988 0.063 Uiso 0.25 1 d R U P . .

loop_
_atom_site_aniso_label
_atom_site_aniso_U_11
_atom_site_aniso_U_22
_atom_site_aniso_U_33
_atom_site_aniso_U_23
_atom_site_aniso_U_13
_atom_site_aniso_U_12
C1 0.016(3) 0.067(5) 0.037(2) 0.005(3) -0.0072(18) 0.000(3)
C2 0.028(4) 0.168(6) 0.041(5) -0.047(5) 0.008(3) -0.019(5)
P1 0.0223(4) 0.0272(4) 0.0189(3) -0.0038(3) -0.0042(3) 0.0043(3)
C1B 0.016(3) 0.067(5) 0.037(2) 0.005(3) -0.0072(18) 0.000(3)
C2B 0.028(4) 0.168(6) 0.041(5) -0.047(5) 0.008(3) -0.019(5)
C3 0.073(3) 0.030(2) 0.0261(16) -0.0026(14) -0.0058(17) 0.0250(18)
C4 0.048(2) 0.057(2) 0.0258(16) -0.0185(15) -0.0091(15) 0.0257(19)
C5 0.0276(17) 0.0240(16) 0.0194(13) -0.0046(11) -0.0039(12) 0.0040(13)
C6 0.0230(16) 0.0201(15) 0.0172(12) -0.0019(11) -0.0048(11) -0.0003(12)
C7 0.0254(17) 0.0252(16) 0.0249(14) -0.0032(12) -0.0070(12) -0.0079(13)
C8 0.047(2) 0.038(2) 0.057(2) -0.0231(17) -0.0192(18) -0.0105(17)
C9 0.0245(16) 0.0226(15) 0.0194(13) -0.0090(11) -0.0059(12) 0.0000(12)
C10 0.041(2) 0.036(2) 0.0459(19) -0.0238(15) -0.0169(16) -0.0025(16)
C11 0.0109(13) 0.0151(13) 0.0141(11) -0.0032(10) -0.0048(10) -0.0033(10)
C12 0.0140(14) 0.0163(14) 0.0145(12) -0.0035(10) -0.0022(10) -0.0034(11)
C13 0.0175(15) 0.0119(14) 0.0287(14) -0.0085(11) -0.0039(12) -0.0010(11)
C14 0.0212(16) 0.0144(14) 0.0222(13) 0.0056(11) -0.0068(12) -0.0059(12)
C15 0.0175(15) 0.0226(15) 0.0150(12) 0.0000(11) -0.0051(11) -0.0057(12)
C16 0.0140(14) 0.0172(14) 0.0191(12) -0.0066(11) -0.0043(11) -0.0028(11)
C17 0.0104(13) 0.0165(14) 0.0116(11) -0.0031(10) 0.0004(10) -0.0043(10)
C18 0.0176(15) 0.0141(14) 0.0123(11) -0.0012(10) -0.0019(10) -0.0029(11)
C19 0.0131(14) 0.0278(16) 0.0145(12) -0.0056(11) -0.0047(10) -0.0038(12)
C20 0.0165(15) 0.0267(16) 0.0198(13) -0.0116(11) -0.0019(11) -0.0113(12)
C21 0.0192(15) 0.0157(14) 0.0181(12) -0.0064(10) -0.0035(11) -0.0022(11)
C22 0.0111(14) 0.0210(14) 0.0125(11) -0.0050(10) -0.0023(10) -0.0010(11)
C23 0.0155(14) 0.0114(13) 0.0117(11) -0.0016(9) -0.0023(10) -0.0031(11)
C24 0.0174(15) 0.0139(13) 0.0133(11) -0.0012(10) -0.0045(10) -0.0051(11)
C25 0.0146(14) 0.0163(14) 0.0158(12) -0.0040(10) 0.0005(10) 0.0011(11)
C26 0.0090(14) 0.0227(15) 0.0158(12) 0.0012(11) -0.0022(10) -0.0038(11)
C27 0.0186(15) 0.0208(15) 0.0161(12) -0.0041(10) -0.0062(11) -0.0062(12)
C28 0.0189(15) 0.0124(13) 0.0149(12) -0.0028(10) -0.0031(11) -0.0017(11)
C29 0.0129(14) 0.0153(13) 0.0139(11) -0.0067(10) -0.0017(10) -0.0040(11)
C30 0.0186(15) 0.0150(14) 0.0179(12) -0.0068(10) -0.0067(11) -0.0034(11)
C31 0.0324(18) 0.0232(15) 0.0116(12) -0.0017(10) -0.0061(11) -0.0127(13)
C32 0.0247(17) 0.0317(17) 0.0156(13) -0.0100(12) 0.0061(12) -0.0134(14)
C33 0.0139(15) 0.0257(16) 0.0250(14) -0.0110(12) 0.0022(11) -0.0042(12)
C34 0.0178(15) 0.0169(14) 0.0143(12) -0.0043(10) -0.0038(11) -0.0017(11)
B1 0.0155(16) 0.0129(15) 0.0120(12) -0.0030(11) -0.0035(11) -0.0029(12)
F1 0.0257(9) 0.0159(8) 0.0169(7) -0.0068(6) -0.0004(6) -0.0034(7)
F2 0.0329(10) 0.0145(8) 0.0352(9) -0.0102(7) -0.0043(8) -0.0002(7)
F3 0.0421(11) 0.0156(9) 0.0310(9) 0.0062(7) -0.0078(8) -0.0067(8)
F4 0.0333(10) 0.0299(10) 0.0139(7) 0.0028(6) -0.0018(7) -0.0103(8)
F5 0.0238(9) 0.0208(9) 0.0168(7) -0.0072(6) -0.0012(6) -0.0021(7)
F6 0.0246(9) 0.0183(8) 0.0189(7) -0.0013(6) -0.0113(6) -0.0006(7)
F7 0.0255(9) 0.0374(10) 0.0204(8) -0.0059(7) -0.0137(7) -0.0072(8)
F8 0.0385(11) 0.0329(10) 0.0311(9) -0.0124(7) -0.0141(8) -0.0154(8)
F9 0.0343(10) 0.0152(8) 0.0282(8) -0.0056(7) -0.0110(7) -0.0061(7)
F10 0.0190(8) 0.0138(8) 0.0184(7) -0.0041(6) -0.0088(6) -0.0008(6)
F11 0.0192(8) 0.0204(8) 0.0187(7) -0.0103(6) -0.0026(6) -0.0035(7)
F12 0.0174(9) 0.0285(9) 0.0244(8) -0.0116(7) 0.0004(7) 0.0043(7)
F13 0.0137(9) 0.0424(11) 0.0231(8) -0.0065(7) -0.0051(7) -0.0004(7)
F14 0.0224(9) 0.0374(10) 0.0281(8) -0.0148(7) -0.0094(7) -0.0082(8)
F15 0.0182(8) 0.0208(8) 0.0237(8) -0.0135(6) -0.0049(6) -0.0005(7)
F16 0.0201(9) 0.0207(8) 0.0196(7) -0.0030(6) -0.0093(6) -0.0018(7)
F17 0.0446(11) 0.0390(11) 0.0146(7) 0.0036(7) -0.0098(7) -0.0151(9)
F18 0.0354(11) 0.0587(13) 0.0182(8) -0.0097(8) 0.0105(7) -0.0179(9)
F19 0.0161(9) 0.0471(12) 0.0340(9) -0.0140(8) 0.0034(7) -0.0015(8)
F20 0.0169(9) 0.0217(9) 0.0218(8) -0.0025(6) -0.0057(6) 0.0003(7)
P2 0.0205(4) 0.0171(4) 0.0151(3) -0.0040(3) -0.0044(3) -0.0018(3)
N1 0.0209(13) 0.0206(13) 0.0168(11) -0.0032(9) -0.0029(9) 0.0021(10)
O1 0.029(5) 0.029(5) 0.046(5) 0.003(4) 0.005(4) -0.011(4)

loop_
_atom_type_symbol
_atom_type_description
_atom_type_scat_dispersion_real
_atom_type_scat_dispersion_imag
_atom_type_scat_source
C C 0.0033 0.0016 'International Tables Vol C Tables 4.2.6.8 and 6.1.1.4'
H H 0 0 'International Tables Vol C Tables 4.2.6.8 and 6.1.1.4'
B B 0.0013 0.0007 'International Tables Vol C Tables 4.2.6.8 and 6.1.1.4'
F F 0.0171 0.0103 'International Tables Vol C Tables 4.2.6.8 and 6.1.1.4'
P P 0.1023 0.0942 'International Tables Vol C Tables 4.2.6.8 and 6.1.1.4'
N N 0.0061 0.0033 'International Tables Vol C Tables 4.2.6.8 and 6.1.1.4'
O O 0.0106 0.006 'International Tables Vol C Tables 4.2.6.8 and 6.1.1.4'

loop_
_geom_angle_atom_site_label_1
_geom_angle_atom_site_label_2
_geom_angle_atom_site_label_3
_geom_angle
C2 C1 P1 112.3(6)
C2 C1 H1A 109.1
P1 C1 H1A 109.1
C2 C1 H1B 109.1
P1 C1 H1B 109.1
H1A C1 H1B 107.9
C1 C2 H2A 109.5
C1 C2 H2B 109.5
H2A C2 H2B 109.5
C1 C2 H2C 109.5
H2A C2 H2C 109.5
H2B C2 H2C 109.5
N1 P1 C3 111.94(14)
N1 P1 C1B 112.4(10)
C3 P1 C1B 100.7(10)
N1 P1 C5 104.71(12)
C3 P1 C5 109.61(15)
C1B P1 C5 117.6(7)
N1 P1 C1 111.4(3)
C3 P1 C1 112.8(3)
C5 P1 C1 105.85(19)
N1 P1 P2 33.82(8)
C3 P1 P2 129.59(14)
C1B P1 P2 124.0(10)
C5 P1 P2 71.46(9)
C1 P1 P2 115.0(3)
C2B C1B P1 117.8(18)
C2B C1B H1B1 107.8
P1 C1B H1B1 107.8
C2B C1B H1B2 107.8
P1 C1B H1B2 107.8
H1B1 C1B H1B2 107.2
C1B C2B H2B1 109.5
C1B C2B H2B2 109.5
H2B1 C2B H2B2 109.5
C1B C2B H2B3 109.5
H2B1 C2B H2B3 109.5
H2B2 C2B H2B3 109.5
C4 C3 P1 114.8(2)
C4 C3 H3A 108.6
P1 C3 H3A 108.6
C4 C3 H3B 108.6
P1 C3 H3B 108.6
H3A C3 H3B 107.5
C3 C4 H4A 109.5
C3 C4 H4B 109.5
H4A C4 H4B 109.5
C3 C4 H4C 109.5
H4A C4 H4C 109.5
H4B C4 H4C 109.5
C6 C5 P1 106.67(17)
C6 C5 H5A 110.4
P1 C5 H5A 110.4
C6 C5 H5B 110.4
P1 C5 H5B 110.4
H5A C5 H5B 108.6
C5 C6 P2 107.52(17)
C5 C6 H6A 110.2
P2 C6 H6A 110.2
C5 C6 H6B 110.2
P2 C6 H6B 110.2
H6A C6 H6B 108.5
C8 C7 P2 113.1(2)
C8 C7 H7A 109
P2 C7 H7A 109
C8 C7 H7B 109
P2 C7 H7B 109
H7A C7 H7B 107.8
C7 C8 H8A 109.5
C7 C8 H8B 109.5
H8A C8 H8B 109.5
C7 C8 H8C 109.5
H8A C8 H8C 109.5
H8B C8 H8C 109.5
C10 C9 P2 114.2(2)
C10 C9 H9A 108.7
P2 C9 H9A 108.7
C10 C9 H9B 108.7
P2 C9 H9B 108.7
H9A C9 H9B 107.6
C9 C10 H10A 109.5
C9 C10 H10B 109.5
H10A C10 H10B 109.5
C9 C10 H10C 109.5
H10A C10 H10C 109.5
H10B C10 H10C 109.5
C12 C11 C16 113.3(2)
C12 C11 B1 127.6(2)
C16 C11 B1 119.0(2)
F1 C12 C11 121.4(2)
F1 C12 C13 114.3(2)
C11 C12 C13 124.3(2)
F2 C13 C14 119.9(2)
F2 C13 C12 120.7(2)
C14 C13 C12 119.4(3)
F3 C14 C15 120.9(2)
F3 C14 C13 120.0(3)
C15 C14 C13 119.1(2)
F4 C15 C14 119.8(2)
F4 C15 C16 120.8(2)
C14 C15 C16 119.4(2)
F5 C16 C15 116.0(2)
F5 C16 C11 119.5(2)
C15 C16 C11 124.4(3)
C18 C17 C22 112.4(2)
C18 C17 B1 127.8(2)
C22 C17 B1 119.3(2)
F6 C18 C19 114.7(2)
F6 C18 C17 121.0(2)
C19 C18 C17 124.3(2)
F7 C19 C20 119.8(2)
F7 C19 C18 119.9(2)
C20 C19 C18 120.3(2)
F8 C20 C19 121.7(2)
F8 C20 C21 120.1(2)
C19 C20 C21 118.1(2)
F9 C21 C22 120.6(2)
F9 C21 C20 119.7(2)
C22 C21 C20 119.7(2)
F10 C22 C21 116.3(2)
F10 C22 C17 118.6(2)
C21 C22 C17 125.1(2)
C24 C23 C28 113.4(2)
C24 C23 B1 127.3(2)
C28 C23 B1 119.2(2)
F11 C24 C23 121.4(2)
F11 C24 C25 115.1(2)
C23 C24 C25 123.4(2)
F12 C25 C26 119.7(2)
F12 C25 C24 120.2(2)
C26 C25 C24 120.1(2)
F13 C26 C25 120.4(2)
F13 C26 C27 120.6(2)
C25 C26 C27 118.9(2)
F14 C27 C26 120.0(2)
F14 C27 C28 120.7(2)
C26 C27 C28 119.3(2)
F15 C28 C27 116.1(2)
F15 C28 C23 119.2(2)
C27 C28 C23 124.8(2)
C30 C29 C34 113.1(2)
C30 C29 B1 127.0(2)
C34 C29 B1 119.8(2)
F16 C30 C29 121.3(2)
F16 C30 C31 114.5(2)
C29 C30 C31 124.1(2)
F17 C31 C32 120.1(2)
F17 C31 C30 120.4(3)
C32 C31 C30 119.5(2)
F18 C32 C31 120.6(2)
F18 C32 C33 120.2(3)
C31 C32 C33 119.1(2)
F19 C33 C34 121.4(2)
F19 C33 C32 119.7(2)
C34 C33 C32 118.9(3)
F20 C34 C33 115.9(2)
F20 C34 C29 119.0(2)
C33 C34 C29 125.1(2)
C23 B1 C17 114.3(2)
C23 B1 C11 103.01(19)
C17 B1 C11 113.03(19)
C23 B1 C29 112.83(19)
C17 B1 C29 100.97(19)
C11 B1 C29 113.2(2)
N1 P2 C7 113.20(13)
N1 P2 C9 112.68(13)
C7 P2 C9 105.56(13)
N1 P2 C6 103.70(12)
C7 P2 C6 110.59(13)
C9 P2 C6 111.27(13)
N1 P2 P1 33.45(7)
C7 P2 P1 124.75(10)
C9 P2 P1 126.16(10)
C6 P2 P1 70.26(9)
P1 N1 P2 112.74(12)
H1P O1 H1O 104.9

loop_
_geom_bond_atom_site_label_1
_geom_bond_atom_site_label_2
_geom_bond_distance
C1 C2 1.521(8)
C1 P1 1.834(6)
C1 H1A 0.99
C1 H1B 0.99
C2 H2A 0.98
C2 H2B 0.98
C2 H2C 0.98
P1 N1 1.604(2)
P1 C3 1.777(3)
P1 C1B 1.801(15)
P1 C5 1.814(3)
P1 P2 2.6835(10)
C1B C2B 1.516(17)
C1B H1B1 0.99
C1B H1B2 0.99
C2B H2B1 0.98
C2B H2B2 0.98
C2B H2B3 0.98
C3 C4 1.531(4)
C3 H3A 0.99
C3 H3B 0.99
C4 H4A 0.98
C4 H4B 0.98
C4 H4C 0.98
C5 C6 1.533(4)
C5 H5A 0.99
C5 H5B 0.99
C6 P2 1.831(2)
C6 H6A 0.99
C6 H6B 0.99
C7 C8 1.523(4)
C7 P2 1.795(3)
C7 H7A 0.99
C7 H7B 0.99
C8 H8A 0.98
C8 H8B 0.98
C8 H8C 0.98
C9 C10 1.526(4)
C9 P2 1.795(3)
C9 H9A 0.99
C9 H9B 0.99
C10 H10A 0.98
C10 H10B 0.98
C10 H10C 0.98
C11 C12 1.376(4)
C11 C16 1.396(3)
C11 B1 1.653(4)
C12 F1 1.363(3)
C12 C13 1.392(3)
C13 F2 1.346(3)
C13 C14 1.374(4)
C14 F3 1.346(3)
C14 C15 1.370(4)
C15 F4 1.355(3)
C15 C16 1.382(3)
C16 F5 1.352(3)
C17 C18 1.391(3)
C17 C22 1.395(3)
C17 B1 1.652(4)
C18 F6 1.361(3)
C18 C19 1.381(4)
C19 F7 1.351(3)
C19 C20 1.370(4)
C20 F8 1.340(3)
C20 C21 1.382(3)
C21 F9 1.354(3)
C21 C22 1.369(4)
C22 F10 1.362(3)
C23 C24 1.389(4)
C23 C28 1.392(3)
C23 B1 1.649(4)
C24 F11 1.353(3)
C24 C25 1.390(4)
C25 F12 1.351(3)
C25 C26 1.370(4)
C26 F13 1.346(3)
C26 C27 1.374(4)
C27 F14 1.350(3)
C27 C28 1.375(4)
C28 F15 1.355(3)
C29 C30 1.386(3)
C29 C34 1.389(3)
C29 B1 1.659(3)
C30 F16 1.354(3)
C30 C31 1.389(3)
C31 F17 1.343(3)
C31 C32 1.367(4)
C32 F18 1.344(3)
C32 C33 1.384(4)
C33 F19 1.347(3)
C33 C34 1.373(3)
C34 F20 1.361(3)
P2 N1 1.619(2)
O1 H1P 0.8201
O1 H1O 0.8022
